data_7035864
loop_
_publ_author_name
'Hawes, Chris S.'
'Chilton, Nicholas F.'
'Moubaraki, Boujemaa'
'Knowles, Gregory P.'
'Chaffee, Alan L.'
'Murray, Keith S.'
'Batten, Stuart R.'
'Turner, David R.'

_publ_section_title
;
 Coordination polymers from a highly flexible alkyldiamine-derived ligand:
 structure, magnetism and gas adsorption studies.
;
_journal_issue 40
_journal_name_full 'Dalton transactions (Cambridge, England : 2003)'
_journal_page_first 17494
_journal_page_last 17507
_journal_paper_doi 10.1039/c5dt02323h
_journal_volume 44
_journal_year 2015
_chemical_formula_moiety 'C42 H52 N2 O12 S4 Zn2'
_chemical_formula_sum 'C42 H52 N2 O12 S4 Zn2'
_chemical_formula_weight 1035.83
_space_group_crystal_system monoclinic
_space_group_IT_number 14
_space_group_name_Hall '-P 2yn'
_space_group_name_H-M_alt 'P 1 21/n 1'
_symmetry_space_group_name_Hall '-P 2yn'
_symmetry_space_group_name_H-M 'P 1 21/n 1'
_atom_sites_solution_hydrogens geom
_audit_creation_date 2015-03-20
_audit_creation_method
;
Olex2 1.2
(compiled 2015.01.26 svn.r3150 for OlexSys, GUI svn.r4998)
;
_audit_update_record
;
2015-07-14 deposited with the CCDC.
2015-07-16 downloaded from the CCDC.
;
_cell_angle_alpha 90
_cell_angle_beta 90.86(3)
_cell_angle_gamma 90
_cell_formula_units_Z 4
_cell_length_a 12.437(3)
_cell_length_b 15.586(3)
_cell_length_c 30.335(6)
_cell_measurement_reflns_used 7986
_cell_measurement_temperature 100(2)
_cell_measurement_theta_max 22.845
_cell_measurement_theta_min 1.469
_cell_volume 5880(2)
_computing_cell_refinement 'XDS (Kabsch, 1993)'
_computing_data_collection 'BluIce (McPhillips, 2002)'
_computing_data_reduction 'XDS (Kabsch, 1993)'
_computing_molecular_graphics 'Olex2 (Dolomanov et al., 2009)'
_computing_publication_material 'Olex2 (Dolomanov et al., 2009)'
_computing_structure_refinement 'SHELXL-2014 (Sheldrick, 2014)'
_computing_structure_solution 'SHELXS-97 (Sheldrick, 1997)'
_diffrn_ambient_temperature 100
_diffrn_measured_fraction_theta_full 0.997
_diffrn_measured_fraction_theta_max 0.997
_diffrn_measurement_device_type 'ADSC Quantum 315r'
_diffrn_measurement_method 'Phi Scan'
_diffrn_radiation_monochromator 'Silicon Double Crystal'
_diffrn_radiation_type Synchrotron
_diffrn_radiation_wavelength 0.7109
_diffrn_reflns_av_R_equivalents 0.0530
_diffrn_reflns_av_unetI/netI 0.0353
_diffrn_reflns_laue_measured_fraction_full 0.997
_diffrn_reflns_laue_measured_fraction_max 0.997
_diffrn_reflns_limit_h_max 13
_diffrn_reflns_limit_h_min -13
_diffrn_reflns_limit_k_max 17
_diffrn_reflns_limit_k_min -17
_diffrn_reflns_limit_l_max 33
_diffrn_reflns_limit_l_min -33
_diffrn_reflns_number 35387
_diffrn_reflns_point_group_measured_fraction_full 0.997
_diffrn_reflns_point_group_measured_fraction_max 0.997
_diffrn_reflns_theta_full 22.800
_diffrn_reflns_theta_max 22.845
_diffrn_reflns_theta_min 1.469
_diffrn_source 'Australian Synchrotron'
_diffrn_standards_number 0
_exptl_absorpt_coefficient_mu 1.006
_exptl_absorpt_correction_type multi-scan
_exptl_absorpt_process_details 'XScale within XDS'
_exptl_crystal_colour colourless
_exptl_crystal_density_diffrn 1.170
_exptl_crystal_density_method 'not measured'
_exptl_crystal_description block
_exptl_crystal_F_000 2152
_exptl_crystal_size_max 0.06
_exptl_crystal_size_mid 0.06
_exptl_crystal_size_min 0.02
_refine_diff_density_max 0.630
_refine_diff_density_min -0.724
_refine_diff_density_rms 0.077
_refine_ls_extinction_method none
_refine_ls_goodness_of_fit_ref 1.032
_refine_ls_hydrogen_treatment constr
_refine_ls_matrix_type full
_refine_ls_number_parameters 644
_refine_ls_number_reflns 7986
_refine_ls_number_restraints 44
_refine_ls_restrained_S_all 1.047
_refine_ls_R_factor_all 0.1103
_refine_ls_R_factor_gt 0.0842
_refine_ls_shift/su_max 0.000
_refine_ls_shift/su_mean 0.000
_refine_ls_structure_factor_coef Fsqd
_refine_ls_weighting_details 'w=1/[\s^2^(Fo^2^)+(0.1372P)^2^+10.8942P] where P=(Fo^2^+2Fc^2^)/3'
_refine_ls_weighting_scheme calc
_refine_ls_wR_factor_gt 0.2305
_refine_ls_wR_factor_ref 0.2541
_reflns_Friedel_coverage 0.000
_reflns_number_gt 5655
_reflns_number_total 7986
_reflns_threshold_expression 'I > 2\s(I)'
_cod_data_source_file c5dt02323h2.cif
_cod_data_source_block 3
_cod_depositor_comments
;
The following automatic conversions were performed:

'_exptl_absorpt_correction_type' value 'Multi-Scan' changed to
'multi-scan' according to
/usr/data/users/saulius/crontab/automatic-downloads/rss-feeds/RSC/lib/dictionaries/cif_core.dic
dictionary named 'cif_core.dic' version 2.4.2 from 2011-04-26.

Automatic conversion script
Id: cif_fix_values 3271 2015-04-21 07:52:19Z andrius 

 Adding full bibliography for 7035861--7035865.cif.
;
_cod_database_code 7035864
_shelxl_version_number 2014/6
_shelx_space_group_comment
;
The symmetry employed for this shelxl refinement is uniquely defined
by the following loop, which should always be used as a source of
symmetry information in preference to the above space-group names.
They are only intended as comments.
;
_olex2_refinement_description
;
1. Fixed Uiso
 At 1.2 times of:
  All C(H) groups, All C(H,H) groups
 At 1.5 times of:
  All C(H,H,H) groups, All C(H,H,H,H,H,H) groups, All C(H,H,H,H,H,H,H,H,H)
  groups
2. Restrained distances
 S62-C65
 1.75 with sigma of 0.02
 C66-S63
 1.75 with sigma of 0.02
 C64-S63
 1.75 with sigma of 0.02
 S62-C64
 1.75 with sigma of 0.02
 S69-C70
 1.75 with sigma of 0.02
 S68-C70
 1.75 with sigma of 0.02
 S69-C71
 1.75 with sigma of 0.02
 S68-C71
 1.75 with sigma of 0.02
 S56-C57
 1.75 with sigma of 0.02
 S55-C57
 1.75 with sigma of 0.02
 S54-C57
 1.75 with sigma of 0.02
 C58-S56
 1.75 with sigma of 0.02
 S55-C59
 1.75 with sigma of 0.02
 C60-S54
 1.75 with sigma of 0.02
3. Uiso/Uaniso restraints and constraints
Uanis(O53) \\sim Ueq: with sigma of 0.01 and sigma for terminal atoms of 0.02
Uanis(C59) \\sim Ueq, Uanis(C58) \\sim Ueq, Uanis(C60) \\sim Ueq: with sigma of
0.01 and sigma for terminal atoms of 0.02
4. Rigid body (RIGU) restrains
 S63, C66
 with sigma for 1-2 distances of 0.004 and sigma for 1-3 distances of 0.004
 S62, C65
 with sigma for 1-2 distances of 0.004 and sigma for 1-3 distances of 0.004
5. Others
 Fixed Sof: S48(0.5) H49A(0.5) H49B(0.5) H49C(0.5) H49D(0.5) H49E(0.5)
 H49F(0.5) C50(0.5) H50A(0.5) H50B(0.5) H50C(0.5) S51(0.5) C52(0.5) H52A(0.5)
 H52B(0.5) H52C(0.5) S54(0.33333) S55(0.33333) S56(0.33333) H57G(0.33333)
 H57H(0.33333) H57I(0.33333) H57A(0.33333) H57B(0.33333) H57C(0.33333)
 H57D(0.33333) H57E(0.33333) H57F(0.33333) C58(0.33333) H58A(0.33333)
 H58B(0.33333) H58C(0.33333) C59(0.33333) H59A(0.33333) H59B(0.33333)
 H59C(0.33333) C60(0.33333) H60A(0.33333) H60B(0.33333) H60C(0.33333) S62(0.5)
 S63(0.5) H64D(0.5) H64E(0.5) H64F(0.5) H64A(0.5) H64B(0.5) H64C(0.5) C65(0.5)
 H65A(0.5) H65B(0.5) H65C(0.5) C66(0.5) H66A(0.5) H66B(0.5) H66C(0.5) S68(0.5)
 S69(0.5) H70A(0.5) H70B(0.5) H70C(0.5) H70D(0.5) H70E(0.5) H70F(0.5) H71A(0.5)
 H71B(0.5) H71C(0.5) H71D(0.5) H71E(0.5) H71F(0.5)
6.a Secondary CH2 refined with riding coordinates:
 C12(H12A,H12B), C14(H14A,H14B), C24(H24A,H24B), C34(H34A,H34B), C36(H36A,
 H36B), C46(H46A,H46B)
6.b Me refined with riding coordinates:
 C49(H49A,H49B,H49C), C49(H49D,H49E,H49F), C57(H57G,H57H,H57I), C57(H57A,H57B,
 H57C), C57(H57D,H57E,H57F), C58(H58A,H58B,H58C), C59(H59A,H59B,H59C), C60(H60A,
 H60B,H60C), C64(H64D,H64E,H64F), C64(H64A,H64B,H64C), C70(H70A,H70B,H70C),
 C70(H70D,H70E,H70F), C71(H71A,H71B,H71C), C71(H71D,H71E,H71F)
6.c Aromatic/amide H refined with riding coordinates:
 C7(H7), C8(H8), C10(H10), C11(H11), C16(H16), C17(H17), C19(H19), C20(H20),
 C29(H29), C30(H30), C32(H32), C33(H33), C38(H38), C39(H39), C41(H41), C42(H42)
6.d Idealised Me refined as rotating group:
 C50(H50A,H50B,H50C), C52(H52A,H52B,H52C), C65(H65A,H65B,H65C), C66(H66A,H66B,
 H66C)
;
_olex2_submission_special_instructions 'No special instructions were received'

loop_
_space_group_symop_operation_xyz
'x, y, z'
'-x+1/2, y+1/2, -z+1/2'
'-x, -y, -z'
'x-1/2, -y-1/2, z-1/2'

loop_
_atom_site_label
_atom_site_type_symbol
_atom_site_fract_x
_atom_site_fract_y
_atom_site_fract_z
_atom_site_U_iso_or_equiv
_atom_site_adp_type
_atom_site_occupancy
_atom_site_site_symmetry_order
_atom_site_calc_flag
_atom_site_refinement_flags_posn
_atom_site_refinement_flags_adp
_atom_site_refinement_flags_occupancy
_atom_site_disorder_assembly
_atom_site_disorder_group
Zn1 Zn 0.76480(7) 0.99948(6) 0.29258(3) 0.0829(3) Uani 1 1 d . . . . .
Zn2 Zn 0.74569(8) 0.80992(6) -0.26536(3) 0.0957(4) Uani 1 1 d . . . . .
O3 O 0.7953(4) 0.9728(5) 0.22897(18) 0.1105(19) Uani 1 1 d . . . . .
C4 C 0.6984(6) 0.9613(5) 0.2160(3) 0.083(2) Uani 1 1 d . . . . .
O5 O 0.6244(4) 0.9671(4) 0.24203(17) 0.1009(16) Uani 1 1 d . . . . .
C6 C 0.6797(5) 0.9386(5) 0.1691(2) 0.085(2) Uani 1 1 d . . . . .
C7 C 0.7583(7) 0.9335(7) 0.1404(3) 0.115(3) Uani 1 1 d . . . . .
H7 H 0.8288 0.9494 0.1497 0.137 Uiso 1 1 calc R . . . .
C8 C 0.7430(7) 0.9067(7) 0.0981(3) 0.117(3) Uani 1 1 d . . . . .
H8 H 0.8029 0.9030 0.0791 0.140 Uiso 1 1 calc R . . . .
C9 C 0.6407(7) 0.8843(7) 0.0820(3) 0.120(3) Uani 1 1 d . . . . .
C10 C 0.5566(7) 0.8933(9) 0.1115(3) 0.153(5) Uani 1 1 d . . . . .
H10 H 0.4851 0.8801 0.1024 0.184 Uiso 1 1 calc R . . . .
C11 C 0.5770(7) 0.9215(7) 0.1539(3) 0.119(3) Uani 1 1 d . . . . .
H11 H 0.5184 0.9294 0.1732 0.143 Uiso 1 1 calc R . . . .
C12 C 0.6148(11) 0.8474(10) 0.0360(3) 0.164(6) Uani 1 1 d . . . . .
H12A H 0.6774 0.8564 0.0167 0.197 Uiso 1 1 calc R . . . .
H12B H 0.6027 0.7849 0.0386 0.197 Uiso 1 1 calc R . . . .
N13 N 0.5210(7) 0.8868(7) 0.0160(3) 0.131(3) Uani 1 1 d . . . . .
C14 C 0.4671(10) 0.8338(9) -0.0165(3) 0.147(5) Uani 1 1 d . . . . .
H14A H 0.3961 0.8597 -0.0232 0.177 Uiso 1 1 calc R . . . .
H14B H 0.4539 0.7769 -0.0031 0.177 Uiso 1 1 calc R . . . .
C15 C 0.5241(11) 0.8199(10) -0.0595(4) 0.137(5) Uani 1 1 d . . . . .
C16 C 0.6068(12) 0.7605(9) -0.0634(4) 0.139(4) Uani 1 1 d . . . . .
H16 H 0.6283 0.7284 -0.0381 0.167 Uiso 1 1 calc R . . . .
C17 C 0.6602(10) 0.7460(7) -0.1036(3) 0.138(4) Uani 1 1 d . . . . .
H17 H 0.7153 0.7041 -0.1058 0.166 Uiso 1 1 calc R . . . .
C18 C 0.6295(10) 0.7945(7) -0.1392(3) 0.115(3) Uani 1 1 d . . . . .
C19 C 0.5516(9) 0.8536(8) -0.1352(3) 0.119(3) Uani 1 1 d . . . . .
H19 H 0.5334 0.8877 -0.1602 0.143 Uiso 1 1 calc R . . . .
C20 C 0.4951(8) 0.8675(8) -0.0956(3) 0.127(4) Uani 1 1 d . . . . .
H20 H 0.4388 0.9086 -0.0942 0.152 Uiso 1 1 calc R . . . .
C21 C 0.6885(10) 0.7788(8) -0.1821(4) 0.116(3) Uani 1 1 d . . . . .
O22 O 0.6697(6) 0.8350(4) -0.2117(2) 0.123(2) Uani 1 1 d . . . . .
O23 O 0.7461(7) 0.7173(5) -0.1878(2) 0.129(2) Uani 1 1 d . . . . .
C24 C 0.5481(7) 0.9724(8) 0.0020(3) 0.129(4) Uani 1 1 d . . . . .
H24A H 0.5841 0.9696 -0.0268 0.154 Uiso 1 1 calc R . . . .
H24B H 0.5991 0.9980 0.0236 0.154 Uiso 1 1 calc R . . . .
O25 O 0.6887(4) 0.9598(3) 0.34543(16) 0.0830(13) Uani 1 1 d . . . . .
C26 C 0.7138(6) 0.8803(5) 0.3456(2) 0.0783(19) Uani 1 1 d . . . . .
O27 O 0.7714(5) 0.8470(3) 0.31735(17) 0.0924(15) Uani 1 1 d . . . . .
C28 C 0.6674(6) 0.8254(4) 0.3820(2) 0.0778(18) Uani 1 1 d . . . . .
C29 C 0.7003(6) 0.7420(5) 0.3883(2) 0.0803(19) Uani 1 1 d . . . . .
H29 H 0.7557 0.7190 0.3706 0.096 Uiso 1 1 calc R . . . .
C30 C 0.6540(7) 0.6916(4) 0.4198(2) 0.085(2) Uani 1 1 d . . . . .
H30 H 0.6785 0.6344 0.4241 0.102 Uiso 1 1 calc R . . . .
C31 C 0.5717(7) 0.7233(4) 0.4457(2) 0.090(2) Uani 1 1 d . . . . .
C32 C 0.5403(8) 0.8067(5) 0.4398(3) 0.107(3) Uani 1 1 d . . . . .
H32 H 0.4842 0.8294 0.4573 0.129 Uiso 1 1 calc R . . . .
C33 C 0.5885(7) 0.8579(5) 0.4093(3) 0.093(2) Uani 1 1 d . . . . .
H33 H 0.5678 0.9164 0.4067 0.111 Uiso 1 1 calc R . . . .
C34 C 0.5193(10) 0.6664(5) 0.4802(3) 0.120(4) Uani 1 1 d . . . . .
H34A H 0.5732 0.6504 0.5032 0.144 Uiso 1 1 calc R . . . .
H34B H 0.4604 0.6980 0.4946 0.144 Uiso 1 1 calc R . . . .
N35 N 0.4763(6) 0.5883(4) 0.45883(19) 0.0892(19) Uani 1 1 d . . . . .
C36 C 0.3862(7) 0.6054(6) 0.4300(3) 0.098(2) Uani 1 1 d . . . . .
H36A H 0.4015 0.6570 0.4121 0.117 Uiso 1 1 calc R . . . .
H36B H 0.3220 0.6175 0.4479 0.117 Uiso 1 1 calc R . . . .
C37 C 0.3629(6) 0.5308(6) 0.3999(2) 0.088(2) Uani 1 1 d . . . . .
C38 C 0.2611(7) 0.5036(8) 0.3895(3) 0.112(3) Uani 1 1 d . . . . .
H38 H 0.2012 0.5322 0.4018 0.135 Uiso 1 1 calc R . . . .
C39 C 0.2440(8) 0.4333(9) 0.3607(4) 0.128(4) Uani 1 1 d . . . . .
H39 H 0.1726 0.4143 0.3549 0.154 Uiso 1 1 calc R . . . .
C40 C 0.3247(7) 0.3938(7) 0.3419(3) 0.107(3) Uani 1 1 d . . . . .
C41 C 0.4262(8) 0.4200(8) 0.3524(3) 0.137(4) Uani 1 1 d . . . . .
H41 H 0.4856 0.3918 0.3394 0.165 Uiso 1 1 calc R . . . .
C42 C 0.4450(7) 0.4860(7) 0.3814(4) 0.136(4) Uani 1 1 d . . . . .
H42 H 0.5171 0.5010 0.3888 0.163 Uiso 1 1 calc R . . . .
C43 C 0.3185(7) 0.3072(7) 0.3095(3) 0.097(3) Uani 1 1 d . . . . .
O44 O 0.3939(8) 0.2760(6) 0.2958(3) 0.162(3) Uani 1 1 d . . . . .
O45 O 0.2194(7) 0.2938(5) 0.3021(3) 0.146(3) Uani 1 1 d . . . . .
C46 C 0.4513(7) 0.5232(4) 0.4927(2) 0.087(2) Uani 1 1 d . . . . .
H46A H 0.4186 0.5518 0.5184 0.104 Uiso 1 1 calc R . . . .
H46B H 0.3984 0.4818 0.4805 0.104 Uiso 1 1 calc R . . . .
O47 O 0.9122(5) 1.0265(5) 0.3157(2) 0.128(2) Uani 1 1 d . . . . .
S48 S 0.9984(5) 0.9305(4) 0.3157(3) 0.136(2) Uani 0.5 1 d . . P A 2
C49 C 1.0432(13) 0.9393(10) 0.2703(5) 0.189(6) Uani 1 1 d . . . . .
H49A H 1.1177 0.9190 0.2694 0.283 Uiso 0.5 1 calc R . P A 1
H49B H 0.9944 0.8900 0.2704 0.283 Uiso 0.5 1 calc R . P A 1
H49C H 1.0279 0.9749 0.2443 0.283 Uiso 0.5 1 calc R . P A 1
H49D H 0.9893 0.9208 0.2485 0.283 Uiso 0.5 1 calc R . P A 2
H49E H 1.0621 0.9994 0.2649 0.283 Uiso 0.5 1 calc R . P A 2
H49F H 1.1077 0.9035 0.2679 0.283 Uiso 0.5 1 calc R . P A 2
C50 C 1.1086(19) 0.9671(18) 0.3476(8) 0.161(11) Uani 0.5 1 d . . P A 2
H50A H 1.1221 1.0277 0.3410 0.242 Uiso 0.5 1 calc GR . P A 2
H50B H 1.1725 0.9332 0.3406 0.242 Uiso 0.5 1 calc GR . P A 2
H50C H 1.0926 0.9609 0.3790 0.242 Uiso 0.5 1 calc GR . P A 2
S51 S 1.0232(3) 1.0052(3) 0.32211(17) 0.0977(13) Uani 0.5 1 d . . P A 1
C52 C 1.012(2) 0.9319(18) 0.3658(9) 0.162(10) Uani 0.5 1 d . . P A 1
H52A H 0.9649 0.9557 0.3883 0.243 Uiso 0.5 1 calc GR . P A 1
H52B H 1.0835 0.9211 0.3788 0.243 Uiso 0.5 1 calc GR . P A 1
H52C H 0.9818 0.8779 0.3547 0.243 Uiso 0.5 1 calc GR . P A 1
O53 O 0.7221(7) 1.1223(4) 0.2929(2) 0.123(2) Uani 1 1 d . U . . .
S54 S 0.7101(6) 1.1842(5) 0.2596(3) 0.109(2) Uani 0.3333 1 d D . P B 1
S55 S 0.6335(13) 1.1507(12) 0.2902(4) 0.085(5) Uani 0.3333 1 d D . P B 2
S56 S 0.6010(13) 1.1541(10) 0.2916(5) 0.079(4) Uani 0.3333 1 d D . P B 3
C57 C 0.5912(7) 1.1873(8) 0.2357(4) 0.159(5) Uani 1 1 d D . . . .
H57G H 0.5186 1.2093 0.2296 0.239 Uiso 0.3333 1 calc R . P B 3
H57H H 0.6440 1.2326 0.2303 0.239 Uiso 0.3333 1 calc R . P B 3
H57I H 0.6054 1.1383 0.2164 0.239 Uiso 0.3333 1 calc R . P B 3
H57A H 0.5901 1.2321 0.2131 0.239 Uiso 0.3333 1 calc R . P B 1
H57B H 0.5755 1.1316 0.2221 0.239 Uiso 0.3333 1 calc R . P B 1
H57C H 0.5367 1.2000 0.2578 0.239 Uiso 0.3333 1 calc R . P B 1
H57D H 0.5175 1.2094 0.2370 0.239 Uiso 0.3333 1 calc R . P B 2
H57E H 0.6394 1.2329 0.2259 0.239 Uiso 0.3333 1 calc R . P B 2
H57F H 0.5938 1.1392 0.2149 0.239 Uiso 0.3333 1 calc R . P B 2
C58 C 0.613(3) 1.241(2) 0.3278(12) 0.142(12) Uani 0.3333 1 d D U P B 3
H58A H 0.5427 1.2688 0.3308 0.213 Uiso 0.3333 1 calc R . P B 3
H58B H 0.6380 1.2205 0.3567 0.213 Uiso 0.3333 1 calc R . P B 3
H58C H 0.6647 1.2823 0.3162 0.213 Uiso 0.3333 1 calc R . P B 3
C59 C 0.663(4) 1.2570(18) 0.3010(15) 0.133(16) Uani 0.3333 1 d D U P B 2
H59A H 0.5971 1.2909 0.3000 0.199 Uiso 0.3333 1 calc R . P B 2
H59B H 0.6970 1.2618 0.3303 0.199 Uiso 0.3333 1 calc R . P B 2
H59C H 0.7131 1.2785 0.2787 0.199 Uiso 0.3333 1 calc R . P B 2
C60 C 0.673(3) 1.2812(15) 0.2847(11) 0.101(10) Uani 0.3333 1 d D U P B 1
H60A H 0.6644 1.3257 0.2621 0.151 Uiso 0.3333 1 calc R . P B 1
H60B H 0.6053 1.2734 0.3002 0.151 Uiso 0.3333 1 calc R . P B 1
H60C H 0.7295 1.2986 0.3058 0.151 Uiso 0.3333 1 calc R . P B 1
O61 O 0.8940(5) 0.8466(5) -0.2536(3) 0.131(2) Uani 1 1 d . . . . .
S62 S 0.9649(4) 0.7734(3) -0.2319(2) 0.0983(13) Uani 0.5 1 d D U P C 2
S63 S 1.0161(6) 0.8351(5) -0.2503(3) 0.166(3) Uani 0.5 1 d D U P C 1
C64 C 1.0500(14) 0.7455(12) -0.2746(7) 0.349(18) Uani 1 1 d D . . . .
H64D H 1.0986 0.6997 -0.2647 0.523 Uiso 0.5 1 calc R . P C 2
H64E H 1.0071 0.7254 -0.3000 0.523 Uiso 0.5 1 calc R . P C 2
H64F H 1.0922 0.7957 -0.2833 0.523 Uiso 0.5 1 calc R . P C 2
H64A H 1.1282 0.7381 -0.2726 0.523 Uiso 0.5 1 calc R . P C 1
H64B H 1.0146 0.6972 -0.2601 0.523 Uiso 0.5 1 calc R . P C 1
H64C H 1.0275 0.7476 -0.3057 0.523 Uiso 0.5 1 calc R . P C 1
C65 C 1.044(3) 0.8522(15) -0.2016(8) 0.212(17) Uani 0.5 1 d D U P C 2
H65A H 1.1192 0.8496 -0.2113 0.318 Uiso 0.5 1 calc GR . P C 2
H65B H 1.0416 0.8397 -0.1700 0.318 Uiso 0.5 1 calc GR . P C 2
H65C H 1.0154 0.9097 -0.2073 0.318 Uiso 0.5 1 calc GR . P C 2
C66 C 0.9750(12) 0.8072(12) -0.1993(6) 0.108(5) Uani 0.5 1 d D U P C 1
H66A H 0.9474 0.7483 -0.1999 0.162 Uiso 0.5 1 calc GR . P C 1
H66B H 0.9179 0.8464 -0.1900 0.162 Uiso 0.5 1 calc GR . P C 1
H66C H 1.0358 0.8109 -0.1785 0.162 Uiso 0.5 1 calc GR . P C 1
O67 O 0.6976(6) 0.9065(5) -0.3034(3) 0.153(3) Uani 1 1 d . . . . .
S68 S 0.7004(3) 0.9907(3) -0.30752(14) 0.0910(11) Uani 0.5 1 d D . P D 2
S69 S 0.6046(3) 0.9564(3) -0.28837(14) 0.0882(11) Uani 0.5 1 d D . P D 1
C70 C 0.5893(10) 1.0306(9) -0.3367(4) 0.185(6) Uani 1 1 d D . . . .
H70A H 0.5288 1.0695 -0.3319 0.278 Uiso 0.5 1 calc R . P D 1
H70B H 0.6554 1.0640 -0.3400 0.278 Uiso 0.5 1 calc R . P D 1
H70C H 0.5758 0.9969 -0.3635 0.278 Uiso 0.5 1 calc R . P D 1
H70D H 0.5949 1.0931 -0.3389 0.278 Uiso 0.5 1 calc R . P D 2
H70E H 0.5873 1.0056 -0.3663 0.278 Uiso 0.5 1 calc R . P D 2
H70F H 0.5234 1.0154 -0.3212 0.278 Uiso 0.5 1 calc R . P D 2
C71 C 0.6435(9) 1.0330(7) -0.2551(3) 0.143(4) Uani 1 1 d D . . . .
H71A H 0.5807 1.0656 -0.2454 0.214 Uiso 0.5 1 calc R . P D 1
H71B H 0.6804 1.0081 -0.2294 0.214 Uiso 0.5 1 calc R . P D 1
H71C H 0.6927 1.0714 -0.2705 0.214 Uiso 0.5 1 calc R . P D 1
H71D H 0.6432 1.0959 -0.2559 0.214 Uiso 0.5 1 calc R . P D 2
H71E H 0.5698 1.0120 -0.2519 0.214 Uiso 0.5 1 calc R . P D 2
H71F H 0.6877 1.0134 -0.2301 0.214 Uiso 0.5 1 calc R . P D 2

loop_
_atom_site_aniso_label
_atom_site_aniso_U_11
_atom_site_aniso_U_22
_atom_site_aniso_U_33
_atom_site_aniso_U_23
_atom_site_aniso_U_13
_atom_site_aniso_U_12
Zn1 0.0695(5) 0.0951(6) 0.0843(6) 0.0201(4) 0.0048(4) -0.0023(4)
Zn2 0.0991(7) 0.0923(7) 0.0962(7) 0.0131(5) 0.0220(5) 0.0093(5)
O3 0.072(3) 0.162(5) 0.097(4) 0.013(4) -0.013(3) -0.027(3)
C4 0.072(5) 0.097(5) 0.081(5) 0.009(4) -0.012(4) -0.019(4)
O5 0.077(3) 0.145(5) 0.081(3) 0.003(3) -0.005(3) -0.016(3)
C6 0.052(4) 0.111(6) 0.091(5) 0.017(4) 0.008(4) -0.014(4)
C7 0.081(6) 0.181(10) 0.082(6) 0.028(6) -0.004(4) -0.028(6)
C8 0.063(5) 0.185(10) 0.103(7) 0.028(6) 0.024(4) -0.005(5)
C9 0.095(6) 0.174(9) 0.092(6) -0.022(6) 0.034(5) -0.029(6)
C10 0.076(6) 0.283(15) 0.100(6) -0.060(8) 0.020(5) -0.046(8)
C11 0.071(5) 0.205(11) 0.083(5) -0.032(6) 0.019(4) -0.026(6)
C12 0.167(12) 0.231(14) 0.095(7) -0.051(8) 0.062(8) -0.087(11)
N13 0.097(6) 0.212(10) 0.083(5) -0.014(6) 0.016(4) -0.066(6)
C14 0.157(9) 0.206(12) 0.079(6) -0.023(7) 0.028(6) -0.091(9)
C15 0.153(11) 0.166(11) 0.091(7) -0.013(8) 0.022(7) -0.090(9)
C16 0.183(12) 0.148(10) 0.088(7) -0.005(7) 0.004(8) -0.086(9)
C17 0.195(11) 0.125(8) 0.096(7) -0.022(6) 0.015(7) -0.081(8)
C18 0.158(10) 0.110(7) 0.078(6) -0.014(6) 0.023(6) -0.058(7)
C19 0.134(8) 0.131(8) 0.095(6) -0.026(6) 0.028(6) -0.048(7)
C20 0.124(8) 0.171(10) 0.084(6) -0.019(7) 0.015(5) -0.055(7)
C21 0.140(9) 0.103(7) 0.107(7) -0.019(7) 0.025(6) -0.050(7)
O22 0.162(6) 0.102(4) 0.107(4) -0.007(4) 0.043(4) -0.011(4)
O23 0.165(7) 0.113(5) 0.109(5) -0.012(4) 0.017(4) -0.021(5)
C24 0.111(7) 0.199(12) 0.076(5) -0.029(6) 0.030(6) -0.071(8)
O25 0.089(3) 0.071(3) 0.089(3) 0.013(2) 0.005(2) 0.004(3)
C26 0.071(4) 0.085(5) 0.078(5) 0.018(4) 0.006(4) -0.005(4)
O27 0.106(4) 0.079(3) 0.092(3) 0.009(3) 0.026(3) 0.002(3)
C28 0.089(5) 0.066(4) 0.079(4) -0.002(3) 0.000(4) 0.008(4)
C29 0.094(5) 0.070(4) 0.077(4) -0.005(4) 0.010(4) 0.002(4)
C30 0.124(6) 0.056(4) 0.075(4) 0.003(3) 0.004(4) 0.011(4)
C31 0.145(7) 0.061(4) 0.065(4) -0.006(3) 0.025(4) -0.008(4)
C32 0.155(8) 0.065(5) 0.103(6) 0.011(4) 0.056(6) 0.010(5)
C33 0.117(6) 0.062(4) 0.099(5) 0.007(4) 0.018(5) 0.011(4)
C34 0.220(11) 0.065(5) 0.077(5) -0.007(4) 0.050(6) -0.015(6)
N35 0.142(6) 0.058(3) 0.068(3) 0.004(3) 0.035(4) 0.004(3)
C36 0.105(6) 0.095(6) 0.095(5) 0.016(5) 0.037(5) 0.029(5)
C37 0.072(5) 0.107(6) 0.085(5) 0.015(4) 0.025(4) 0.013(4)
C38 0.057(5) 0.167(10) 0.114(7) 0.034(7) 0.015(5) 0.028(5)
C39 0.061(6) 0.205(12) 0.119(8) 0.043(8) -0.016(5) -0.028(7)
C40 0.074(6) 0.140(8) 0.106(6) 0.015(6) -0.021(5) -0.037(5)
C41 0.085(6) 0.181(10) 0.146(8) -0.089(8) 0.014(5) -0.024(6)
C42 0.061(5) 0.186(10) 0.160(9) -0.097(8) 0.026(5) -0.024(5)
C43 0.069(5) 0.148(8) 0.073(5) 0.017(5) -0.021(4) -0.058(6)
O44 0.138(7) 0.199(9) 0.150(7) -0.046(6) 0.013(6) -0.059(7)
O45 0.145(6) 0.146(6) 0.145(6) 0.035(5) -0.035(5) -0.054(5)
C46 0.128(7) 0.059(4) 0.076(4) -0.001(3) 0.047(4) 0.004(4)
O47 0.075(4) 0.209(7) 0.099(4) 0.019(4) -0.007(3) -0.007(4)
S48 0.114(4) 0.095(4) 0.197(6) 0.059(4) -0.064(4) -0.031(3)
C49 0.210(15) 0.169(13) 0.186(14) -0.046(11) -0.078(12) 0.051(11)
C50 0.127(18) 0.21(3) 0.145(18) 0.084(18) -0.058(15) -0.073(18)
S51 0.070(2) 0.091(3) 0.132(4) -0.013(2) -0.029(2) 0.013(2)
C52 0.13(2) 0.17(2) 0.18(2) 0.030(19) -0.028(17) 0.035(18)
O53 0.139(5) 0.095(4) 0.132(5) 0.033(4) -0.037(4) -0.010(4)
S54 0.086(4) 0.114(5) 0.128(6) 0.011(4) 0.009(4) -0.007(4)
S55 0.053(10) 0.111(8) 0.090(6) -0.005(5) -0.014(5) -0.003(6)
S56 0.044(8) 0.061(4) 0.131(7) 0.014(4) -0.015(4) 0.009(4)
C57 0.081(6) 0.188(11) 0.208(12) 0.102(10) -0.010(7) 0.013(7)
C58 0.139(19) 0.140(19) 0.147(19) -0.006(16) -0.027(16) 0.002(15)
C59 0.12(2) 0.16(2) 0.12(2) -0.002(17) -0.022(16) 0.001(17)
C60 0.112(17) 0.088(14) 0.103(17) 0.011(13) -0.003(14) 0.000(13)
O61 0.092(4) 0.124(5) 0.177(6) -0.011(5) 0.010(4) 0.006(4)
S62 0.086(3) 0.067(3) 0.143(4) 0.017(3) 0.024(3) -0.006(2)
S63 0.127(5) 0.171(6) 0.198(7) 0.041(5) -0.029(5) -0.028(5)
C64 0.22(2) 0.194(18) 0.63(5) -0.20(3) -0.10(3) 0.008(15)
C65 0.35(4) 0.145(16) 0.141(17) 0.077(13) -0.11(2) -0.10(2)
C66 0.054(8) 0.065(10) 0.204(13) 0.039(10) -0.034(9) -0.026(7)
O67 0.152(6) 0.145(6) 0.163(6) 0.067(5) 0.072(5) 0.069(5)
S68 0.059(2) 0.114(3) 0.100(3) 0.012(2) 0.0028(18) -0.002(2)
S69 0.060(2) 0.106(3) 0.099(3) 0.010(2) -0.0012(18) -0.002(2)
C70 0.155(11) 0.232(15) 0.167(11) 0.004(11) -0.051(9) 0.076(11)
C71 0.148(10) 0.120(8) 0.159(10) 0.012(7) 0.015(8) -0.023(7)

loop_
_atom_type_symbol
_atom_type_description
_atom_type_scat_dispersion_real
_atom_type_scat_dispersion_imag
_atom_type_scat_source
C C 0.0033 0.0016 'International Tables Vol C Tables 4.2.6.8 and 6.1.1.4'
H H 0.0000 0.0000 'International Tables Vol C Tables 4.2.6.8 and 6.1.1.4'
N N 0.0061 0.0033 'International Tables Vol C Tables 4.2.6.8 and 6.1.1.4'
O O 0.0106 0.0060 'International Tables Vol C Tables 4.2.6.8 and 6.1.1.4'
S S 0.1246 0.1234 'International Tables Vol C Tables 4.2.6.8 and 6.1.1.4'
Zn Zn 0.2920 1.4260 'International Tables Vol C Tables 4.2.6.8 and 6.1.1.4'

loop_
_geom_angle_atom_site_label_1
_geom_angle_atom_site_label_2
_geom_angle_atom_site_label_3
_geom_angle
_geom_angle_site_symmetry_1
_geom_angle_site_symmetry_3
O3 Zn1 C4 30.0(2) . .
O3 Zn1 O5 58.8(2) . .
O3 Zn1 C26 120.5(3) . .
C4 Zn1 C26 109.2(3) . .
O5 Zn1 C4 28.8(2) . .
O5 Zn1 C26 93.8(2) . .
O25 Zn1 O3 144.4(2) . .
O25 Zn1 C4 121.3(2) . .
O25 Zn1 O5 95.8(2) . .
O25 Zn1 C26 29.6(2) . .
O25 Zn1 O47 103.3(2) . .
O25 Zn1 O53 99.5(3) . .
O47 Zn1 O3 101.2(2) . .
O47 Zn1 C4 131.2(3) . .
O47 Zn1 O5 159.9(2) . .
O47 Zn1 C26 99.6(3) . .
O53 Zn1 O3 104.9(3) . .
O53 Zn1 C4 98.5(3) . .
O53 Zn1 O5 90.8(3) . .
O53 Zn1 C26 129.1(3) . .
O53 Zn1 O47 92.3(3) . .
O22 Zn2 C43 117.5(3) . 3_665
O22 Zn2 O44 94.5(3) . 3_665
O22 Zn2 O45 137.7(3) . 3_665
O22 Zn2 O61 104.9(3) . .
O22 Zn2 O67 100.9(3) . .
O44 Zn2 C43 27.7(3) 3_665 3_665
O45 Zn2 C43 32.0(3) 3_665 3_665
O45 Zn2 O44 59.6(3) 3_665 3_665
O61 Zn2 C43 129.0(3) . 3_665
O61 Zn2 O44 156.8(3) . 3_665
O61 Zn2 O45 97.2(3) . 3_665
O61 Zn2 O67 99.2(3) . .
O67 Zn2 C43 99.1(4) . 3_665
O67 Zn2 O44 89.4(4) . 3_665
O67 Zn2 O45 110.7(3) . 3_665
C4 O3 Zn1 97.7(5) . .
O3 C4 Zn1 52.2(4) . .
O3 C4 C6 117.7(7) . .
O5 C4 Zn1 68.1(4) . .
O5 C4 O3 120.3(7) . .
O5 C4 C6 122.0(7) . .
C6 C4 Zn1 169.9(6) . .
C4 O5 Zn1 83.1(4) . .
C7 C6 C4 122.8(7) . .
C7 C6 C11 117.3(8) . .
C11 C6 C4 119.9(7) . .
C6 C7 H7 118.4 . .
C6 C7 C8 123.1(8) . .
C8 C7 H7 118.4 . .
C7 C8 H8 119.4 . .
C7 C8 C9 121.2(7) . .
C9 C8 H8 119.4 . .
C8 C9 C12 125.7(8) . .
C10 C9 C8 116.1(8) . .
C10 C9 C12 118.1(9) . .
C9 C10 H10 120.0 . .
C11 C10 C9 120.0(8) . .
C11 C10 H10 120.0 . .
C6 C11 C10 122.0(8) . .
C6 C11 H11 119.0 . .
C10 C11 H11 119.0 . .
C9 C12 H12A 109.1 . .
C9 C12 H12B 109.1 . .
H12A C12 H12B 107.9 . .
N13 C12 C9 112.3(11) . .
N13 C12 H12A 109.1 . .
N13 C12 H12B 109.1 . .
C14 N13 C12 114.1(12) . .
C24 N13 C12 109.0(8) . .
C24 N13 C14 116.0(9) . .
N13 C14 H14A 108.1 . .
N13 C14 H14B 108.1 . .
N13 C14 C15 116.9(8) . .
H14A C14 H14B 107.3 . .
C15 C14 H14A 108.1 . .
C15 C14 H14B 108.1 . .
C16 C15 C14 121.8(13) . .
C20 C15 C14 119.5(15) . .
C20 C15 C16 118.7(11) . .
C15 C16 H16 118.8 . .
C15 C16 C17 122.5(13) . .
C17 C16 H16 118.8 . .
C16 C17 H17 121.2 . .
C18 C17 C16 117.6(13) . .
C18 C17 H17 121.2 . .
C17 C18 C21 117.0(13) . .
C19 C18 C17 120.1(10) . .
C19 C18 C21 122.9(11) . .
C18 C19 H19 118.4 . .
C18 C19 C20 123.2(11) . .
C20 C19 H19 118.4 . .
C15 C20 C19 117.9(13) . .
C15 C20 H20 121.1 . .
C19 C20 H20 121.1 . .
O22 C21 C18 114.0(12) . .
O23 C21 C18 122.8(12) . .
O23 C21 O22 123.2(10) . .
C21 O22 Zn2 111.5(7) . .
N13 C24 C24 111.8(10) . 3_675
N13 C24 H24A 109.3 . .
N13 C24 H24B 109.3 . .
C24 C24 H24A 109.3 3_675 .
C24 C24 H24B 109.3 3_675 .
H24A C24 H24B 107.9 . .
C26 O25 Zn1 100.7(4) . .
O25 C26 Zn1 49.7(3) . .
O25 C26 C28 117.0(7) . .
O27 C26 Zn1 73.5(4) . .
O27 C26 O25 123.2(6) . .
O27 C26 C28 119.9(7) . .
C28 C26 Zn1 166.6(6) . .
C29 C28 C26 121.2(7) . .
C29 C28 C33 118.2(7) . .
C33 C28 C26 120.5(6) . .
C28 C29 H29 119.6 . .
C30 C29 C28 120.8(7) . .
C30 C29 H29 119.6 . .
C29 C30 H30 119.7 . .
C29 C30 C31 120.7(7) . .
C31 C30 H30 119.7 . .
C30 C31 C34 120.4(7) . .
C32 C31 C30 118.5(7) . .
C32 C31 C34 121.2(8) . .
C31 C32 H32 119.5 . .
C31 C32 C33 121.0(8) . .
C33 C32 H32 119.5 . .
C28 C33 H33 119.6 . .
C32 C33 C28 120.8(7) . .
C32 C33 H33 119.6 . .
C31 C34 H34A 109.8 . .
C31 C34 H34B 109.8 . .
H34A C34 H34B 108.2 . .
N35 C34 C31 109.4(6) . .
N35 C34 H34A 109.8 . .
N35 C34 H34B 109.8 . .
C34 N35 C46 109.7(6) . .
C36 N35 C34 112.9(7) . .
C36 N35 C46 112.3(7) . .
N35 C36 H36A 109.3 . .
N35 C36 H36B 109.3 . .
N35 C36 C37 111.6(6) . .
H36A C36 H36B 108.0 . .
C37 C36 H36A 109.3 . .
C37 C36 H36B 109.3 . .
C38 C37 C36 123.3(8) . .
C42 C37 C36 120.4(8) . .
C42 C37 C38 116.3(9) . .
C37 C38 H38 119.6 . .
C37 C38 C39 120.8(8) . .
C39 C38 H38 119.6 . .
C38 C39 H39 119.3 . .
C40 C39 C38 121.4(9) . .
C40 C39 H39 119.3 . .
C39 C40 C41 118.0(10) . .
C39 C40 C43 127.2(9) . .
C41 C40 C43 114.6(9) . .
C40 C41 H41 119.2 . .
C40 C41 C42 121.6(9) . .
C42 C41 H41 119.2 . .
C37 C42 C41 121.8(8) . .
C37 C42 H42 119.1 . .
C41 C42 H42 119.1 . .
C40 C43 Zn2 163.2(7) . 3_665
O44 C43 Zn2 74.9(7) . 3_665
O44 C43 C40 121.8(8) . .
O44 C43 O45 131.9(11) . .
O45 C43 Zn2 57.3(5) . 3_665
O45 C43 C40 105.9(9) . .
C43 O44 Zn2 77.4(6) . 3_665
C43 O45 Zn2 90.7(7) . 3_665
N35 C46 H46A 109.4 . .
N35 C46 H46B 109.4 . .
C46 C46 N35 111.4(8) 3_666 .
C46 C46 H46A 109.4 3_666 .
C46 C46 H46B 109.4 3_666 .
H46A C46 H46B 108.0 . .
S48 O47 Zn1 111.1(4) . .
S51 O47 Zn1 151.4(6) . .
C49 S48 O47 98.7(6) . .
C49 S48 C50 100.2(11) . .
C50 S48 O47 100.7(11) . .
S48 C49 H49D 109.5 . .
S48 C49 H49E 109.5 . .
S48 C49 H49F 109.5 . .
H49A C49 H49B 109.5 . .
H49A C49 H49C 109.5 . .
H49B C49 H49C 109.5 . .
H49D C49 H49E 109.5 . .
H49D C49 H49F 109.5 . .
H49E C49 H49F 109.5 . .
S51 C49 H49A 109.5 . .
S51 C49 H49B 109.5 . .
S51 C49 H49C 109.5 . .
S48 C50 H50A 109.5 . .
S48 C50 H50B 109.5 . .
S48 C50 H50C 109.5 . .
H50A C50 H50B 109.5 . .
H50A C50 H50C 109.5 . .
H50B C50 H50C 109.5 . .
O47 S51 C49 98.7(6) . .
O47 S51 C52 99.5(9) . .
C52 S51 C49 106.6(11) . .
S51 C52 H52A 109.5 . .
S51 C52 H52B 109.5 . .
S51 C52 H52C 109.5 . .
H52A C52 H52B 109.5 . .
H52A C52 H52C 109.5 . .
H52B C52 H52C 109.5 . .
S54 O53 Zn1 133.2(6) . .
S55 O53 Zn1 127.3(10) . .
S56 O53 Zn1 123.8(7) . .
O53 S54 C57 115.0(6) . .
O53 S54 C60 107.8(13) . .
C57 S54 C60 85.8(14) . .
O53 S55 C57 115.9(11) . .
O53 S55 C59 98(2) . .
C59 S55 C57 86.0(17) . .
O53 S56 C57 99.7(9) . .
O53 S56 C58 98.9(15) . .
C58 S56 C57 112.2(16) . .
S54 C57 H57A 109.5 . .
S54 C57 H57B 109.5 . .
S54 C57 H57C 109.5 . .
S55 C57 H57D 109.5 . .
S55 C57 H57E 109.5 . .
S55 C57 H57F 109.5 . .
S56 C57 H57G 109.5 . .
S56 C57 H57H 109.5 . .
S56 C57 H57I 109.5 . .
H57G C57 H57H 109.5 . .
H57G C57 H57I 109.5 . .
H57H C57 H57I 109.5 . .
H57A C57 H57B 109.5 . .
H57A C57 H57C 109.5 . .
H57B C57 H57C 109.5 . .
H57D C57 H57E 109.5 . .
H57D C57 H57F 109.5 . .
H57E C57 H57F 109.5 . .
S56 C58 H58A 109.5 . .
S56 C58 H58B 109.5 . .
S56 C58 H58C 109.5 . .
H58A C58 H58B 109.5 . .
H58A C58 H58C 109.5 . .
H58B C58 H58C 109.5 . .
S55 C59 H59A 109.5 . .
S55 C59 H59B 109.5 . .
S55 C59 H59C 109.5 . .
H59A C59 H59B 109.5 . .
H59A C59 H59C 109.5 . .
H59B C59 H59C 109.5 . .
S54 C60 H60A 109.5 . .
S54 C60 H60B 109.5 . .
S54 C60 H60C 109.5 . .
H60A C60 H60B 109.5 . .
H60A C60 H60C 109.5 . .
H60B C60 H60C 109.5 . .
S62 O61 Zn2 112.6(4) . .
S63 O61 Zn2 155.2(6) . .
O61 S62 C64 102.3(9) . .
O61 S62 C65 91.1(10) . .
C64 S62 C65 102.3(14) . .
O61 S63 C64 109.4(8) . .
O61 S63 C66 77.0(7) . .
C64 S63 C66 106.0(11) . .
S62 C64 H64D 109.5 . .
S62 C64 H64E 109.5 . .
S62 C64 H64F 109.5 . .
S63 C64 H64A 109.5 . .
S63 C64 H64B 109.5 . .
S63 C64 H64C 109.5 . .
H64D C64 H64E 109.5 . .
H64D C64 H64F 109.5 . .
H64E C64 H64F 109.5 . .
H64A C64 H64B 109.5 . .
H64A C64 H64C 109.5 . .
H64B C64 H64C 109.5 . .
S62 C65 H65A 109.5 . .
S62 C65 H65B 109.5 . .
S62 C65 H65C 109.5 . .
H65A C65 H65B 109.5 . .
H65A C65 H65C 109.5 . .
H65B C65 H65C 109.5 . .
S63 C66 H66A 109.5 . .
S63 C66 H66B 109.5 . .
S63 C66 H66C 109.5 . .
H66A C66 H66B 109.5 . .
H66A C66 H66C 109.5 . .
H66B C66 H66C 109.5 . .
S68 O67 Zn2 143.3(7) . .
S69 O67 Zn2 116.9(4) . .
O67 S68 C70 112.3(7) . .
O67 S68 C71 105.0(5) . .
C70 S68 C71 89.9(6) . .
O67 S69 C70 98.9(5) . .
O67 S69 C71 110.6(6) . .
C71 S69 C70 93.4(6) . .
S68 C70 H70D 109.5 . .
S68 C70 H70E 109.5 . .
S68 C70 H70F 109.5 . .
S69 C70 H70A 109.5 . .
S69 C70 H70B 109.5 . .
S69 C70 H70C 109.5 . .
H70A C70 H70B 109.5 . .
H70A C70 H70C 109.5 . .
H70B C70 H70C 109.5 . .
H70D C70 H70E 109.5 . .
H70D C70 H70F 109.5 . .
H70E C70 H70F 109.5 . .
S68 C71 H71D 109.5 . .
S68 C71 H71E 109.5 . .
S68 C71 H71F 109.5 . .
S69 C71 H71A 109.5 . .
S69 C71 H71B 109.5 . .
S69 C71 H71C 109.5 . .
H71A C71 H71B 109.5 . .
H71A C71 H71C 109.5 . .
H71B C71 H71C 109.5 . .
H71D C71 H71E 109.5 . .
H71D C71 H71F 109.5 . .
H71E C71 H71F 109.5 . .

loop_
_geom_bond_atom_site_label_1
_geom_bond_atom_site_label_2
_geom_bond_distance
_geom_bond_site_symmetry_2
Zn1 O3 2.015(6) .
Zn1 C4 2.526(7) .
Zn1 O5 2.361(5) .
Zn1 O25 1.973(5) .
Zn1 C26 2.544(7) .
Zn1 O47 1.998(6) .
Zn1 O53 1.986(7) .
Zn2 O22 1.934(6) .
Zn2 C43 2.393(9) 3_665
Zn2 O44 2.368(8) 3_665
Zn2 O45 2.015(9) 3_665
Zn2 O61 1.958(7) .
Zn2 O67 1.984(7) .
O3 C4 1.276(8) .
C4 O5 1.226(9) .
C4 C6 1.479(11) .
C6 C7 1.322(11) .
C6 C11 1.378(10) .
C7 H7 0.9500 .
C7 C8 1.360(12) .
C8 H8 0.9500 .
C8 C9 1.399(12) .
C9 C10 1.393(12) .
C9 C12 1.539(13) .
C10 H10 0.9500 .
C10 C11 1.380(12) .
C11 H11 0.9500 .
C12 H12A 0.9900 .
C12 H12B 0.9900 .
C12 N13 1.445(17) .
N13 C14 1.443(12) .
N13 C24 1.441(15) .
C14 H14A 0.9900 .
C14 H14B 0.9900 .
C14 C15 1.508(15) .
C15 C16 1.390(17) .
C15 C20 1.368(16) .
C16 H16 0.9500 .
C16 C17 1.416(15) .
C17 H17 0.9500 .
C17 C18 1.367(15) .
C18 C19 1.344(15) .
C18 C21 1.524(14) .
C19 H19 0.9500 .
C19 C20 1.419(13) .
C20 H20 0.9500 .
C21 O22 1.274(13) .
C21 O23 1.210(13) .
C24 C24 1.48(2) 3_675
C24 H24A 0.9900 .
C24 H24B 0.9900 .
O25 C26 1.279(9) .
C26 O27 1.239(9) .
C26 C28 1.518(10) .
C28 C29 1.375(10) .
C28 C33 1.389(10) .
C29 H29 0.9500 .
C29 C30 1.371(10) .
C30 H30 0.9500 .
C30 C31 1.390(11) .
C31 C32 1.367(10) .
C31 C34 1.527(10) .
C32 H32 0.9500 .
C32 C33 1.368(10) .
C33 H33 0.9500 .
C34 H34A 0.9900 .
C34 H34B 0.9900 .
C34 N35 1.476(10) .
N35 C36 1.435(11) .
N35 C46 1.481(8) .
C36 H36A 0.9900 .
C36 H36B 0.9900 .
C36 C37 1.505(12) .
C37 C38 1.366(12) .
C37 C42 1.364(11) .
C38 H38 0.9500 .
C38 C39 1.415(14) .
C39 H39 0.9500 .
C39 C40 1.316(14) .
C40 C41 1.360(12) .
C40 C43 1.671(14) .
C41 H41 0.9500 .
C41 C42 1.371(12) .
C42 H42 0.9500 .
C43 Zn2 2.394(9) 3_665
C43 O44 1.141(12) .
C43 O45 1.267(10) .
O44 Zn2 2.368(8) 3_665
O45 Zn2 2.015(9) 3_665
C46 C46 1.473(16) 3_666
C46 H46A 0.9900 .
C46 H46B 0.9900 .
O47 S48 1.839(10) .
O47 S51 1.431(7) .
S48 C49 1.500(17) .
S48 C50 1.76(2) .
C49 H49A 0.9800 .
C49 H49B 0.9800 .
C49 H49C 0.9800 .
C49 H49D 0.9800 .
C49 H49E 0.9800 .
C49 H49F 0.9800 .
C49 S51 1.896(14) .
C50 H50A 0.9800 .
C50 H50B 0.9800 .
C50 H50C 0.9800 .
S51 C52 1.76(3) .
C52 H52A 0.9800 .
C52 H52B 0.9800 .
C52 H52C 0.9800 .
O53 S54 1.404(9) .
O53 S55 1.189(18) .
O53 S56 1.585(16) .
S54 C57 1.638(10) .
S54 C60 1.757(18) .
S55 C57 1.817(14) .
S55 C59 1.728(19) .
S56 C57 1.773(15) .
S56 C58 1.749(18) .
C57 H57G 0.9800 .
C57 H57H 0.9800 .
C57 H57I 0.9800 .
C57 H57A 0.9800 .
C57 H57B 0.9800 .
C57 H57C 0.9800 .
C57 H57D 0.9800 .
C57 H57E 0.9800 .
C57 H57F 0.9800 .
C58 H58A 0.9800 .
C58 H58B 0.9800 .
C58 H58C 0.9800 .
C59 H59A 0.9800 .
C59 H59B 0.9800 .
C59 H59C 0.9800 .
C60 H60A 0.9800 .
C60 H60B 0.9800 .
C60 H60C 0.9800 .
O61 S62 1.579(8) .
O61 S63 1.532(9) .
S62 C64 1.741(16) .
S62 C65 1.817(16) .
S63 C64 1.637(13) .
S63 C66 1.695(16) .
C64 H64D 0.9800 .
C64 H64E 0.9800 .
C64 H64F 0.9800 .
C64 H64A 0.9800 .
C64 H64B 0.9800 .
C64 H64C 0.9800 .
C65 H65A 0.9800 .
C65 H65B 0.9800 .
C65 H65C 0.9800 .
C66 H66A 0.9800 .
C66 H66B 0.9800 .
C66 H66C 0.9800 .
O67 S68 1.319(8) .
O67 S69 1.472(7) .
S68 C70 1.744(10) .
S68 C71 1.871(10) .
S69 C70 1.874(12) .
S69 C71 1.632(10) .
C70 H70A 0.9800 .
C70 H70B 0.9800 .
C70 H70C 0.9800 .
C70 H70D 0.9800 .
C70 H70E 0.9800 .
C70 H70F 0.9800 .
C71 H71A 0.9800 .
C71 H71B 0.9800 .
C71 H71C 0.9800 .
C71 H71D 0.9800 .
C71 H71E 0.9800 .
C71 H71F 0.9800 .

loop_
_geom_torsion_atom_site_label_1
_geom_torsion_atom_site_label_2
_geom_torsion_atom_site_label_3
_geom_torsion_atom_site_label_4
_geom_torsion
_geom_torsion_site_symmetry_4
Zn1 O3 C4 O5 -1.1(9) .
Zn1 O3 C4 C6 -179.6(6) .
Zn1 C4 C6 C7 -5(4) .
Zn1 C4 C6 C11 175(3) .
Zn1 O25 C26 O27 -0.3(8) .
Zn1 O25 C26 C28 -178.8(5) .
Zn1 C26 C28 C29 -175.5(18) .
Zn1 C26 C28 C33 6(3) .
Zn1 O47 S48 C49 89.6(7) .
Zn1 O47 S48 C50 -168.2(9) .
Zn1 O47 S51 C49 30.7(12) .
Zn1 O47 S51 C52 -77.9(14) .
Zn1 O53 S54 C57 88.0(10) .
Zn1 O53 S54 C60 -178.4(15) .
Zn1 O53 S55 C57 -98.6(13) .
Zn1 O53 S55 C59 171.7(16) .
Zn1 O53 S56 C57 -104.0(8) .
Zn1 O53 S56 C58 141.5(15) .
Zn2 O61 S62 C64 108.8(7) .
Zn2 O61 S62 C65 -148.4(12) .
Zn2 O61 S63 C64 12.7(19) .
Zn2 O61 S63 C66 -90.0(15) .
Zn2 O67 S68 C70 -152.6(8) .
Zn2 O67 S68 C71 -56.3(9) .
Zn2 O67 S69 C70 -176.3(7) .
Zn2 O67 S69 C71 86.7(7) .
O3 C4 O5 Zn1 1.0(8) .
O3 C4 C6 C7 -2.9(13) .
O3 C4 C6 C11 177.0(9) .
C4 C6 C7 C8 175.0(9) .
C4 C6 C11 C10 -174.6(11) .
O5 C4 C6 C7 178.7(9) .
O5 C4 C6 C11 -1.4(13) .
C6 C4 O5 Zn1 179.3(8) .
C6 C7 C8 C9 1.5(17) .
C7 C6 C11 C10 5.3(17) .
C7 C8 C9 C10 1.5(17) .
C7 C8 C9 C12 -175.6(12) .
C8 C9 C10 C11 -1.0(19) .
C8 C9 C12 N13 -136.4(12) .
C9 C10 C11 C6 -2(2) .
C9 C12 N13 C14 -155.2(8) .
C9 C12 N13 C24 73.4(10) .
C10 C9 C12 N13 46.6(16) .
C11 C6 C7 C8 -4.9(16) .
C12 C9 C10 C11 176.3(13) .
C12 N13 C14 C15 -70.7(15) .
C12 N13 C24 C24 -157.2(10) 3_675
N13 C14 C15 C16 79.7(16) .
N13 C14 C15 C20 -99.4(14) .
C14 N13 C24 C24 72.5(13) 3_675
C14 C15 C16 C17 179.2(8) .
C14 C15 C20 C19 179.1(8) .
C15 C16 C17 C18 1.6(15) .
C16 C15 C20 C19 -0.1(15) .
C16 C17 C18 C19 0.2(14) .
C16 C17 C18 C21 179.4(8) .
C17 C18 C19 C20 -2.0(15) .
C17 C18 C21 O22 -168.7(8) .
C17 C18 C21 O23 12.8(14) .
C18 C19 C20 C15 2.0(14) .
C18 C21 O22 Zn2 -179.2(6) .
C19 C18 C21 O22 10.5(13) .
C19 C18 C21 O23 -168.1(10) .
C20 C15 C16 C17 -1.6(16) .
C21 C18 C19 C20 178.8(8) .
O23 C21 O22 Zn2 -0.7(13) .
C24 N13 C14 C15 57.2(17) .
O25 C26 C28 C29 -171.7(7) .
O25 C26 C28 C33 9.7(10) .
C26 C28 C29 C30 -176.7(7) .
C26 C28 C33 C32 174.7(8) .
O27 C26 C28 C29 9.7(11) .
O27 C26 C28 C33 -168.9(7) .
C28 C29 C30 C31 1.0(12) .
C29 C28 C33 C32 -3.8(12) .
C29 C30 C31 C32 -2.0(13) .
C29 C30 C31 C34 179.1(8) .
C30 C31 C32 C33 0.1(14) .
C30 C31 C34 N35 -56.9(12) .
C31 C32 C33 C28 2.9(15) .
C31 C34 N35 C36 -68.5(10) .
C31 C34 N35 C46 165.4(7) .
C32 C31 C34 N35 124.2(9) .
C33 C28 C29 C30 1.9(11) .
C34 C31 C32 C33 179.0(9) .
C34 N35 C36 C37 164.8(6) .
C34 N35 C46 C46 -80.7(10) 3_666
N35 C36 C37 C38 139.6(8) .
N35 C36 C37 C42 -40.1(11) .
C36 N35 C46 C46 152.8(8) 3_666
C36 C37 C38 C39 179.6(8) .
C36 C37 C42 C41 -177.4(10) .
C37 C38 C39 C40 -2.2(15) .
C38 C37 C42 C41 2.9(17) .
C38 C39 C40 C41 2.8(16) .
C38 C39 C40 C43 176.4(8) .
C39 C40 C41 C42 -0.6(18) .
C39 C40 C43 Zn2 6(3) 3_665
C39 C40 C43 O44 -177.6(11) .
C39 C40 C43 O45 8.2(12) .
C40 C41 C42 C37 -2(2) .
C40 C43 O44 Zn2 -178.9(8) 3_665
C40 C43 O45 Zn2 -179.3(5) 3_665
C41 C40 C43 Zn2 179.9(19) 3_665
C41 C40 C43 O44 -3.8(14) .
C41 C40 C43 O45 -178.0(9) .
C42 C37 C38 C39 -0.7(14) .
C43 C40 C41 C42 -175.0(11) .
O44 C43 O45 Zn2 7.3(13) 3_665
O45 C43 O44 Zn2 -6.4(12) 3_665
C46 N35 C36 C37 -70.5(7) .
